data_4303421
loop_
_publ_author_name
'Matilde Fondo'
'Noelia Ocampo'
'Ana M. Garc\'ia-Deibe'
'Eliseo Ru\'iz'
'Javier Tercero'
'Jes\'us Sanmart\'in'

_publ_section_title
;
Discovering the Complex Chemistry of a Simple NiII/H3L System:
Magnetostructural Characterization and DFT Calculations of Di- and
Polynuclear Nickel(II) Compounds
;
_journal_name_full 'Inorganic Chemistry'
_journal_page_first 9861
_journal_page_last 9873
_journal_paper_doi 10.1021/ic9014916
_journal_volume 48
_journal_year 2009
_chemical_formula_moiety 'C28 H34 N4 Ni2 O6, 1.5 ( C H4 O), H2 O, 2 O'
_chemical_formula_sum 'C29.5 H42 N4 Ni2 O10.5'
_chemical_formula_weight 738.06
_chemical_name_systematic
;
 ?
;
_space_group_IT_number 2
_symmetry_cell_setting triclinic
_symmetry_space_group_name_Hall '-P 1'
_symmetry_space_group_name_H-M 'P -1'
_atom_sites_solution_hydrogens geom
_atom_sites_solution_primary direct
_atom_sites_solution_secondary difmap
_audit_creation_method SHELXL-97
_cell_angle_alpha 106.232(2)
_cell_angle_beta 91.008(2)
_cell_angle_gamma 97.590(2)
_cell_formula_units_Z 2
_cell_length_a 11.5932(16)
_cell_length_b 12.1572(17)
_cell_length_c 13.0326(18)
_cell_measurement_reflns_used 7557
_cell_measurement_temperature 80(2)
_cell_measurement_theta_max 56.45
_cell_measurement_theta_min 4.63
_cell_volume 1745.3(4)
_computing_cell_refinement 'BRUKER Smart'
_computing_data_collection 'BRUKER Smart'
_computing_structure_refinement 'SHELXL-97 (Sheldrick, 1997)'
_computing_structure_solution 'SIR-92 (Altomare, 1993)'
_diffrn_ambient_temperature 80(2)
_diffrn_measured_fraction_theta_full 0.997
_diffrn_measured_fraction_theta_max 0.997
_diffrn_measurement_device_type 'Bruker SMART APEX CCD'
_diffrn_measurement_method 'omega/phi scans'
_diffrn_radiation_monochromator graphite
_diffrn_radiation_source 'fine-focus sealed tube'
_diffrn_radiation_type MoK\a
_diffrn_radiation_wavelength 0.71073
_diffrn_reflns_av_R_equivalents 0.0327
_diffrn_reflns_av_sigmaI/netI 0.0410
_diffrn_reflns_limit_h_max 13
_diffrn_reflns_limit_h_min -13
_diffrn_reflns_limit_k_max 14
_diffrn_reflns_limit_k_min -14
_diffrn_reflns_limit_l_max 15
_diffrn_reflns_limit_l_min -15
_diffrn_reflns_number 17613
_diffrn_reflns_theta_full 25.05
_diffrn_reflns_theta_max 25.05
_diffrn_reflns_theta_min 1.76
_exptl_absorpt_coefficient_mu 1.137
_exptl_absorpt_correction_T_max 0.8385
_exptl_absorpt_correction_T_min 0.7259
_exptl_absorpt_correction_type multi-scan
_exptl_absorpt_process_details SADABS
_exptl_crystal_colour green
_exptl_crystal_density_diffrn 1.404
_exptl_crystal_density_method 'not measured'
_exptl_crystal_description prism
_exptl_crystal_F_000 774
_exptl_crystal_size_max 0.30
_exptl_crystal_size_mid 0.19
_exptl_crystal_size_min 0.16
_refine_diff_density_max 1.017
_refine_diff_density_min -0.567
_refine_diff_density_rms 0.097
_refine_ls_extinction_method none
_refine_ls_goodness_of_fit_ref 1.075
_refine_ls_hydrogen_treatment mixed
_refine_ls_matrix_type full
_refine_ls_number_parameters 454
_refine_ls_number_reflns 6163
_refine_ls_number_restraints 0
_refine_ls_restrained_S_all 1.075
_refine_ls_R_factor_all 0.0611
_refine_ls_R_factor_gt 0.0435
_refine_ls_shift/su_max 0.001
_refine_ls_shift/su_mean 0.000
_refine_ls_structure_factor_coef Fsqd
_refine_ls_weighting_details 'calc w=1/[\s^2^(Fo^2^)+(0.0584P)^2^+3.6515P] where P=(Fo^2^+2Fc^2^)/3'
_refine_ls_weighting_scheme calc
_refine_ls_wR_factor_gt 0.1160
_refine_ls_wR_factor_ref 0.1244
_reflns_number_gt 4897
_reflns_number_total 6163
_reflns_threshold_expression >2sigma(I)
_cod_data_source_file ic9014916_si_001_2.cif
_cod_data_source_block 5.3H2O.1.5MeOH
_cod_depositor_comments
;
The following automatic conversions were performed:
'_symmetry_cell_setting' value 'Triclinic' changed to 'triclinic'
according to '/home/saulius/struct/CIF-dictionaries/cif_core.dic'
dictionary named 'cif_core.dic' version 2.4.1 from 2010-06-29.

Automatic conversion script
Id: cif_fix_enum 1527 2010-12-29 10:47:43Z saulius 
;
_cod_original_formula_sum 'C29.50 H42 N4 Ni2 O10.5'
_cod_database_code 4303421

loop_
_symmetry_equiv_pos_as_xyz
'x, y, z'
'-x, -y, -z'

loop_
_atom_site_label
_atom_site_type_symbol
_atom_site_fract_x
_atom_site_fract_y
_atom_site_fract_z
_atom_site_U_iso_or_equiv
_atom_site_adp_type
_atom_site_occupancy
_atom_site_symmetry_multiplicity
_atom_site_calc_flag
_atom_site_refinement_flags
_atom_site_disorder_assembly
_atom_site_disorder_group
Ni12 Ni 0.29693(4) 0.48130(4) 0.86789(4) 0.01588(14) Uani 1 1 d . . .
Ni11 Ni 0.41756(4) 0.26836(4) 0.86539(4) 0.01697(14) Uani 1 1 d . . .
O12W O 0.2496(3) 0.6086(3) 1.0010(2) 0.0218(6) Uani 1 1 d . . .
O10 O 0.4106(2) 0.4336(2) 0.9660(2) 0.0182(6) Uani 1 1 d . . .
O101 O 0.5863(2) 0.2997(2) 0.8245(2) 0.0192(6) Uani 1 1 d . . .
O102 O 0.4185(2) 0.6035(2) 0.83611(19) 0.0192(6) Uani 1 1 d . . .
O103 O 0.3548(2) 0.3447(2) 0.75899(19) 0.0171(5) Uani 1 1 d . . .
N101 N 0.4053(3) 0.1056(3) 0.7673(2) 0.0202(7) Uani 1 1 d . . .
N102 N 0.1807(3) 0.5125(3) 0.7671(2) 0.0194(7) Uani 1 1 d . . .
N103 N 0.2418(3) 0.2066(3) 0.8977(2) 0.0188(7) Uani 1 1 d . . .
N104 N 0.1508(3) 0.3622(3) 0.8936(2) 0.0180(7) Uani 1 1 d . . .
O11S O 0.4830(2) 0.2242(2) 0.9978(2) 0.0233(6) Uani 1 1 d . . .
C11S C 0.5620(5) 0.1389(4) 0.9833(4) 0.0417(12) Uani 1 1 d . . .
H11A H 0.5219 0.0636 0.9402 0.063 Uiso 1 1 calc R . .
H11B H 0.5877 0.1329 1.0533 0.063 Uiso 1 1 calc R . .
H11C H 0.6299 0.1624 0.9466 0.063 Uiso 1 1 calc R . .
C100 C 0.6359(3) 0.2378(3) 0.7411(3) 0.0191(8) Uani 1 1 d . . .
C101 C 0.7442(3) 0.2839(3) 0.7122(3) 0.0221(9) Uani 1 1 d . . .
H101 H 0.7793 0.3589 0.7528 0.026 Uiso 1 1 calc R . .
C102 C 0.8013(4) 0.2236(3) 0.6269(3) 0.0233(9) Uani 1 1 d . . .
H102 H 0.8736 0.2584 0.6091 0.028 Uiso 1 1 calc R . .
C103 C 0.7540(4) 0.1127(4) 0.5667(3) 0.0256(9) Uani 1 1 d . . .
H103 H 0.7938 0.0707 0.5088 0.031 Uiso 1 1 calc R . .
C104 C 0.6481(4) 0.0651(3) 0.5928(3) 0.0229(9) Uani 1 1 d . . .
H104 H 0.6155 -0.0108 0.5521 0.027 Uiso 1 1 calc R . .
C105 C 0.5864(3) 0.1253(3) 0.6782(3) 0.0195(8) Uani 1 1 d . . .
C106 C 0.4756(3) 0.0651(3) 0.6965(3) 0.0207(8) Uani 1 1 d . . .
H106 H 0.4531 -0.0115 0.6518 0.025 Uiso 1 1 calc R . .
C107 C 0.2966(3) 0.0295(3) 0.7717(3) 0.0237(9) Uani 1 1 d . . .
H10A H 0.3138 -0.0490 0.7683 0.028 Uiso 1 1 calc R . .
H10B H 0.2427 0.0234 0.7100 0.028 Uiso 1 1 calc R . .
C108 C 0.2407(4) 0.0799(3) 0.8751(3) 0.0245(9) Uani 1 1 d . . .
H10C H 0.1592 0.0416 0.8707 0.029 Uiso 1 1 calc R . .
H10D H 0.2830 0.0639 0.9348 0.029 Uiso 1 1 calc R . .
C109 C 0.2087(4) 0.2553(3) 1.0097(3) 0.0225(9) Uani 1 1 d . . .
H10E H 0.2788 0.2822 1.0594 0.027 Uiso 1 1 calc R . .
H10F H 0.1571 0.1963 1.0332 0.027 Uiso 1 1 calc R . .
C110 C 0.1449(3) 0.3563(3) 1.0064(3) 0.0206(8) Uani 1 1 d . . .
H11D H 0.0630 0.3423 1.0251 0.025 Uiso 1 1 calc R . .
H11E H 0.1837 0.4293 1.0570 0.025 Uiso 1 1 calc R . .
C111 C 0.0489(3) 0.4120(3) 0.8653(3) 0.0219(8) Uani 1 1 d . . .
H11F H 0.0374 0.4800 0.9251 0.026 Uiso 1 1 calc R . .
H11G H -0.0217 0.3538 0.8560 0.026 Uiso 1 1 calc R . .
C112 C 0.0629(3) 0.4489(3) 0.7632(3) 0.0221(8) Uani 1 1 d . . .
H11H H 0.0515 0.3799 0.6999 0.027 Uiso 1 1 calc R . .
H11I H 0.0039 0.4990 0.7571 0.027 Uiso 1 1 calc R . .
C113 C 0.2013(4) 0.5720(4) 0.7011(3) 0.0260(9) Uani 1 1 d . . .
H113 H 0.1374 0.5741 0.6554 0.031 Uiso 1 1 calc R . .
C114 C 0.3113(3) 0.6364(3) 0.6886(3) 0.0232(9) Uani 1 1 d . . .
C115 C 0.3163(4) 0.6877(4) 0.6040(3) 0.0291(10) Uani 1 1 d . . .
H115 H 0.2472 0.6808 0.5610 0.035 Uiso 1 1 calc R . .
C116 C 0.4170(4) 0.7473(4) 0.5812(3) 0.0275(9) Uani 1 1 d . . .
H116 H 0.4190 0.7775 0.5213 0.033 Uiso 1 1 calc R . .
C117 C 0.5160(4) 0.7623(3) 0.6479(3) 0.0249(9) Uani 1 1 d . . .
H117 H 0.5860 0.8050 0.6346 0.030 Uiso 1 1 calc R . .
C118 C 0.5138(3) 0.7159(3) 0.7332(3) 0.0221(8) Uani 1 1 d . . .
H118 H 0.5822 0.7291 0.7787 0.027 Uiso 1 1 calc R . .
C119 C 0.4129(3) 0.6493(3) 0.7547(3) 0.0192(8) Uani 1 1 d . . .
C120 C 0.1509(3) 0.2391(3) 0.8332(3) 0.0188(8) Uani 1 1 d . . .
H120 H 0.0739 0.1942 0.8395 0.023 Uiso 1 1 calc R . .
C121 C 0.1721(3) 0.2207(3) 0.7167(3) 0.0191(8) Uani 1 1 d . . .
C122 C 0.0878(3) 0.1534(3) 0.6396(3) 0.0224(9) Uani 1 1 d . . .
H122 H 0.0207 0.1135 0.6610 0.027 Uiso 1 1 calc R . .
C123 C 0.0999(4) 0.1435(3) 0.5324(3) 0.0252(9) Uani 1 1 d . . .
H123 H 0.0416 0.0975 0.4804 0.030 Uiso 1 1 calc R . .
C124 C 0.1986(4) 0.2017(4) 0.5015(3) 0.0265(9) Uani 1 1 d . . .
H124 H 0.2069 0.1961 0.4279 0.032 Uiso 1 1 calc R . .
C125 C 0.2852(3) 0.2680(3) 0.5770(3) 0.0224(9) Uani 1 1 d . . .
H125 H 0.3527 0.3064 0.5546 0.027 Uiso 1 1 calc R . .
C126 C 0.2734(3) 0.2785(3) 0.6862(3) 0.0186(8) Uani 1 1 d . . .
H10 H 0.388(4) 0.435(4) 1.019(4) 0.027(14) Uiso 1 1 d . . .
H11S H 0.516(4) 0.283(5) 1.043(4) 0.044(15) Uiso 1 1 d . . .
H12A H 0.221(5) 0.656(5) 0.989(4) 0.048(18) Uiso 1 1 d . . .
H12B H 0.304(6) 0.635(5) 1.059(5) 0.08(2) Uiso 1 1 d . . .
O1W O 0.6239(3) 0.5192(3) 0.8167(2) 0.0230(6) Uani 1 1 d . . .
H1W1 H 0.611(5) 0.447(5) 0.814(4) 0.050(17) Uiso 1 1 d . . .
H1W2 H 0.561(4) 0.538(4) 0.814(4) 0.027(13) Uiso 1 1 d . . .
O1S O -0.1884(3) 0.6065(3) 0.7277(3) 0.0513(10) Uani 1 1 d . . .
H1S H -0.2520 0.5920 0.7545 0.077 Uiso 1 1 calc R . .
C1S C -0.1995(7) 0.5548(5) 0.6157(4) 0.071(2) Uani 1 1 d . . .
H1S1 H -0.2740 0.5673 0.5873 0.107 Uiso 1 1 calc R . .
H1S2 H -0.1970 0.4715 0.6003 0.107 Uiso 1 1 calc R . .
H1S3 H -0.1354 0.5898 0.5820 0.107 Uiso 1 1 calc R . .
O2W O 0.1489(8) 0.7860(5) 0.9494(12) 0.029(3) Uiso 0.62(5) 1 d P A 1
O2W' O 0.1323(13) 0.7834(8) 0.980(2) 0.031(4) Uiso 0.38(5) 1 d P A 2
O3W O 0.0832(12) 0.8368(12) 0.9304(11) 0.024(3) Uiso 0.20 1 d P C 3
O4W O 0.0028(7) 0.7653(7) 0.7778(6) 0.0307(18) Uiso 0.40 1 d P D 4
O4W' O 0.0577(15) 0.7950(14) 0.8026(13) 0.032(4) Uiso 0.20 1 d P E 5
O2S O 0.0905(6) 0.9656(6) 1.1228(6) 0.0391(15) Uiso 0.50 1 d P F 6
H2S H 0.1088 0.9151 1.0695 0.059 Uiso 0.50 1 calc PR F 6
C2S C 0.1898(7) 1.0139(7) 1.1932(7) 0.0275(19) Uiso 0.50 1 d P F 6
H2S1 H 0.2551 0.9719 1.1674 0.041 Uiso 0.50 1 calc PR F 6
H2S2 H 0.1727 1.0076 1.2649 0.041 Uiso 0.50 1 calc PR F 6
H2S3 H 0.2106 1.0956 1.1963 0.041 Uiso 0.50 1 calc PR F 6
O5W O 0.0689(8) 1.0159(8) 1.1821(8) 0.027(2) Uiso 0.20 1 d P G 7

loop_
_atom_site_aniso_label
_atom_site_aniso_U_11
_atom_site_aniso_U_22
_atom_site_aniso_U_33
_atom_site_aniso_U_23
_atom_site_aniso_U_13
_atom_site_aniso_U_12
Ni12 0.0190(3) 0.0153(3) 0.0127(2) 0.00367(19) 0.00058(19) 0.00078(19)
Ni11 0.0206(3) 0.0146(3) 0.0146(3) 0.00298(19) 0.00061(19) 0.00104(19)
O12W 0.0273(16) 0.0189(16) 0.0180(15) 0.0025(12) 0.0003(12) 0.0047(13)
O10 0.0243(15) 0.0171(14) 0.0128(14) 0.0042(11) 0.0022(12) 0.0019(11)
O101 0.0228(14) 0.0155(13) 0.0168(13) 0.0002(11) 0.0001(11) 0.0036(11)
O102 0.0237(14) 0.0198(14) 0.0154(13) 0.0090(11) -0.0018(11) -0.0012(11)
O103 0.0200(14) 0.0166(13) 0.0129(13) 0.0022(11) -0.0004(10) 0.0004(11)
N101 0.0221(18) 0.0171(17) 0.0205(17) 0.0048(14) -0.0008(14) 0.0004(14)
N102 0.0219(17) 0.0188(17) 0.0162(16) 0.0028(14) 0.0025(13) 0.0027(13)
N103 0.0241(18) 0.0169(17) 0.0148(16) 0.0042(13) 0.0017(13) 0.0011(13)
N104 0.0216(17) 0.0163(16) 0.0158(16) 0.0039(13) 0.0049(13) 0.0027(13)
O11S 0.0309(16) 0.0179(15) 0.0203(15) 0.0057(12) -0.0039(12) -0.0001(12)
C11S 0.054(3) 0.030(3) 0.044(3) 0.015(2) -0.006(2) 0.004(2)
C100 0.022(2) 0.022(2) 0.0153(19) 0.0061(16) -0.0022(15) 0.0081(16)
C101 0.022(2) 0.021(2) 0.021(2) 0.0038(16) -0.0020(16) 0.0019(16)
C102 0.022(2) 0.028(2) 0.021(2) 0.0064(17) 0.0017(16) 0.0084(17)
C103 0.028(2) 0.030(2) 0.020(2) 0.0057(18) 0.0036(17) 0.0114(18)
C104 0.031(2) 0.021(2) 0.017(2) 0.0029(16) -0.0018(17) 0.0083(17)
C105 0.024(2) 0.018(2) 0.0176(19) 0.0060(16) -0.0022(16) 0.0048(16)
C106 0.028(2) 0.016(2) 0.0161(19) 0.0021(16) -0.0045(16) 0.0036(16)
C107 0.028(2) 0.015(2) 0.025(2) 0.0024(17) 0.0000(17) -0.0008(16)
C108 0.026(2) 0.017(2) 0.030(2) 0.0074(17) 0.0032(18) 0.0002(17)
C109 0.028(2) 0.023(2) 0.018(2) 0.0099(16) 0.0065(16) 0.0000(17)
C110 0.025(2) 0.021(2) 0.0140(19) 0.0044(16) 0.0051(16) 0.0003(16)
C111 0.020(2) 0.024(2) 0.021(2) 0.0057(17) 0.0041(16) 0.0036(16)
C112 0.020(2) 0.025(2) 0.022(2) 0.0082(17) 0.0001(16) 0.0005(16)
C113 0.023(2) 0.029(2) 0.028(2) 0.0124(19) -0.0066(18) 0.0016(17)
C114 0.024(2) 0.026(2) 0.022(2) 0.0116(17) -0.0011(17) 0.0007(17)
C115 0.032(2) 0.030(2) 0.026(2) 0.0125(19) -0.0072(18) 0.0006(19)
C116 0.037(2) 0.029(2) 0.020(2) 0.0138(18) 0.0022(18) 0.0016(19)
C117 0.029(2) 0.023(2) 0.024(2) 0.0085(17) 0.0037(17) 0.0015(17)
C118 0.022(2) 0.024(2) 0.020(2) 0.0083(17) -0.0013(16) 0.0021(16)
C119 0.027(2) 0.0156(19) 0.0159(19) 0.0043(15) 0.0025(16) 0.0047(16)
C120 0.0167(19) 0.018(2) 0.020(2) 0.0052(16) 0.0021(15) -0.0014(15)
C121 0.022(2) 0.018(2) 0.0172(19) 0.0039(16) 0.0025(16) 0.0036(16)
C122 0.020(2) 0.019(2) 0.025(2) 0.0020(17) 0.0023(16) 0.0017(16)
C123 0.025(2) 0.023(2) 0.022(2) -0.0022(17) -0.0038(17) 0.0015(17)
C124 0.031(2) 0.029(2) 0.015(2) -0.0005(17) 0.0020(17) 0.0044(18)
C125 0.021(2) 0.025(2) 0.019(2) 0.0037(17) 0.0043(16) 0.0023(17)
C126 0.020(2) 0.0168(19) 0.0173(19) 0.0008(16) -0.0002(15) 0.0042(16)
O1W 0.0224(17) 0.0225(17) 0.0251(16) 0.0077(13) 0.0023(12) 0.0046(13)
O1S 0.051(2) 0.055(2) 0.038(2) 0.0029(17) 0.0142(17) -0.0097(18)
C1S 0.127(6) 0.059(4) 0.032(3) 0.018(3) 0.013(3) 0.018(4)

loop_
_atom_type_symbol
_atom_type_description
_atom_type_scat_dispersion_real
_atom_type_scat_dispersion_imag
_atom_type_scat_source
C C 0.0033 0.0016 'International Tables Vol C Tables 4.2.6.8 and 6.1.1.4'
H H 0.0000 0.0000 'International Tables Vol C Tables 4.2.6.8 and 6.1.1.4'
N N 0.0061 0.0033 'International Tables Vol C Tables 4.2.6.8 and 6.1.1.4'
O O 0.0106 0.0060 'International Tables Vol C Tables 4.2.6.8 and 6.1.1.4'
Ni Ni 0.3393 1.1124 'International Tables Vol C Tables 4.2.6.8 and 6.1.1.4'

loop_
_geom_angle_atom_site_label_1
_geom_angle_atom_site_label_2
_geom_angle_atom_site_label_3
_geom_angle
_geom_angle_site_symmetry_1
_geom_angle_site_symmetry_3
_geom_angle_publ_flag
N102 Ni12 O102 89.81(11) . . ?
N102 Ni12 O103 96.62(11) . . ?
O102 Ni12 O103 94.34(10) . . ?
N102 Ni12 O10 174.83(12) . . ?
O102 Ni12 O10 94.14(11) . . ?
O103 Ni12 O10 79.76(10) . . ?
N102 Ni12 O12W 93.20(13) . . ?
O102 Ni12 O12W 89.48(11) . . ?
O103 Ni12 O12W 169.47(11) . . ?
O10 Ni12 O12W 90.19(12) . . ?
N102 Ni12 N104 83.12(12) . . ?
O102 Ni12 N104 172.52(11) . . ?
O103 Ni12 N104 88.92(11) . . ?
O10 Ni12 N104 93.06(11) . . ?
O12W Ni12 N104 88.48(11) . . ?
N101 Ni11 O103 98.19(11) . . ?
N101 Ni11 O101 89.29(11) . . ?
O103 Ni11 O101 92.81(10) . . ?
N101 Ni11 O10 173.80(12) . . ?
O103 Ni11 O10 79.69(10) . . ?
O101 Ni11 O10 96.61(11) . . ?
N101 Ni11 O11S 93.78(12) . . ?
O103 Ni11 O11S 168.00(11) . . ?
O101 Ni11 O11S 88.08(11) . . ?
O10 Ni11 O11S 88.33(11) . . ?
N101 Ni11 N103 82.00(12) . . ?
O103 Ni11 N103 90.86(11) . . ?
O101 Ni11 N103 170.95(11) . . ?
O10 Ni11 N103 92.18(11) . . ?
O11S Ni11 N103 90.06(11) . . ?
Ni12 O12W H12A 117(4) . . ?
Ni12 O12W H12B 116(4) . . ?
H12A O12W H12B 113(6) . . ?
Ni12 O10 Ni11 96.49(11) . . ?
Ni12 O10 H10 113(4) . . ?
Ni11 O10 H10 115(4) . . ?
C100 O101 Ni11 126.8(2) . . ?
C119 O102 Ni12 126.4(2) . . ?
C126 O103 Ni11 115.9(2) . . ?
C126 O103 Ni12 114.6(2) . . ?
Ni11 O103 Ni12 97.94(10) . . ?
C106 N101 C107 117.1(3) . . ?
C106 N101 Ni11 127.5(3) . . ?
C107 N101 Ni11 115.1(2) . . ?
C113 N102 C112 118.0(3) . . ?
C113 N102 Ni12 126.9(3) . . ?
C112 N102 Ni12 114.7(2) . . ?
C108 N103 C109 109.5(3) . . ?
C108 N103 C120 113.8(3) . . ?
C109 N103 C120 102.6(3) . . ?
C108 N103 Ni11 103.5(2) . . ?
C109 N103 Ni11 115.0(2) . . ?
C120 N103 Ni11 112.7(2) . . ?
C111 N104 C120 113.8(3) . . ?
C111 N104 C110 109.4(3) . . ?
C120 N104 C110 102.1(3) . . ?
C111 N104 Ni12 102.6(2) . . ?
C120 N104 Ni12 115.0(2) . . ?
C110 N104 Ni12 114.1(2) . . ?
C11S O11S Ni11 120.4(3) . . ?
C11S O11S H11S 107(4) . . ?
Ni11 O11S H11S 110(4) . . ?
O11S C11S H11A 109.5 . . ?
O11S C11S H11B 109.5 . . ?
H11A C11S H11B 109.5 . . ?
O11S C11S H11C 109.5 . . ?
H11A C11S H11C 109.5 . . ?
H11B C11S H11C 109.5 . . ?
O101 C100 C101 119.2(3) . . ?
O101 C100 C105 123.7(3) . . ?
C101 C100 C105 117.0(3) . . ?
C102 C101 C100 122.2(4) . . ?
C102 C101 H101 118.9 . . ?
C100 C101 H101 118.9 . . ?
C101 C102 C103 120.7(4) . . ?
C101 C102 H102 119.6 . . ?
C103 C102 H102 119.6 . . ?
C104 C103 C102 118.5(4) . . ?
C104 C103 H103 120.7 . . ?
C102 C103 H103 120.7 . . ?
C103 C104 C105 122.2(4) . . ?
C103 C104 H104 118.9 . . ?
C105 C104 H104 118.9 . . ?
C104 C105 C100 119.3(4) . . ?
C104 C105 C106 116.4(3) . . ?
C100 C105 C106 124.3(3) . . ?
N101 C106 C105 126.1(4) . . ?
N101 C106 H106 117.0 . . ?
C105 C106 H106 117.0 . . ?
N101 C107 C108 108.9(3) . . ?
N101 C107 H10A 109.9 . . ?
C108 C107 H10A 109.9 . . ?
N101 C107 H10B 109.9 . . ?
C108 C107 H10B 109.9 . . ?
H10A C107 H10B 108.3 . . ?
N103 C108 C107 111.9(3) . . ?
N103 C108 H10C 109.2 . . ?
C107 C108 H10C 109.2 . . ?
N103 C108 H10D 109.2 . . ?
C107 C108 H10D 109.2 . . ?
H10C C108 H10D 107.9 . . ?
N103 C109 C110 105.1(3) . . ?
N103 C109 H10E 110.7 . . ?
C110 C109 H10E 110.7 . . ?
N103 C109 H10F 110.7 . . ?
C110 C109 H10F 110.7 . . ?
H10E C109 H10F 108.8 . . ?
N104 C110 C109 104.8(3) . . ?
N104 C110 H11D 110.8 . . ?
C109 C110 H11D 110.8 . . ?
N104 C110 H11E 110.8 . . ?
C109 C110 H11E 110.8 . . ?
H11D C110 H11E 108.9 . . ?
N104 C111 C112 112.7(3) . . ?
N104 C111 H11F 109.1 . . ?
C112 C111 H11F 109.1 . . ?
N104 C111 H11G 109.1 . . ?
C112 C111 H11G 109.1 . . ?
H11F C111 H11G 107.8 . . ?
N102 C112 C111 108.6(3) . . ?
N102 C112 H11H 110.0 . . ?
C111 C112 H11H 110.0 . . ?
N102 C112 H11I 110.0 . . ?
C111 C112 H11I 110.0 . . ?
H11H C112 H11I 108.3 . . ?
N102 C113 C114 126.9(4) . . ?
N102 C113 H113 116.5 . . ?
C114 C113 H113 116.5 . . ?
C115 C114 C119 118.9(4) . . ?
C115 C114 C113 117.1(4) . . ?
C119 C114 C113 124.0(3) . . ?
C116 C115 C114 122.6(4) . . ?
C116 C115 H115 118.7 . . ?
C114 C115 H115 118.7 . . ?
C115 C116 C117 118.3(4) . . ?
C115 C116 H116 120.9 . . ?
C117 C116 H116 120.9 . . ?
C118 C117 C116 120.8(4) . . ?
C118 C117 H117 119.6 . . ?
C116 C117 H117 119.6 . . ?
C117 C118 C119 121.8(4) . . ?
C117 C118 H118 119.1 . . ?
C119 C118 H118 119.1 . . ?
O102 C119 C118 118.5(3) . . ?
O102 C119 C114 124.0(3) . . ?
C118 C119 C114 117.5(3) . . ?
N104 C120 N103 100.8(3) . . ?
N104 C120 C121 113.7(3) . . ?
N103 C120 C121 115.8(3) . . ?
N104 C120 H120 108.7 . . ?
N103 C120 H120 108.7 . . ?
C121 C120 H120 108.7 . . ?
C122 C121 C126 120.2(3) . . ?
C122 C121 C120 119.8(3) . . ?
C126 C121 C120 119.9(3) . . ?
C123 C122 C121 121.1(4) . . ?
C123 C122 H122 119.4 . . ?
C121 C122 H122 119.4 . . ?
C122 C123 C124 119.2(4) . . ?
C122 C123 H123 120.4 . . ?
C124 C123 H123 120.4 . . ?
C123 C124 C125 120.8(4) . . ?
C123 C124 H124 119.6 . . ?
C125 C124 H124 119.6 . . ?
C124 C125 C126 120.3(4) . . ?
C124 C125 H125 119.9 . . ?
C126 C125 H125 119.9 . . ?
O103 C126 C125 120.4(3) . . ?
O103 C126 C121 121.2(3) . . ?
C125 C126 C121 118.4(3) . . ?
H1W1 O1W H1W2 105(5) . . ?
C1S O1S H1S 109.5 . . ?
O1S C1S H1S1 109.5 . . ?
O1S C1S H1S2 109.5 . . ?
H1S1 C1S H1S2 109.5 . . ?
O1S C1S H1S3 109.5 . . ?
H1S1 C1S H1S3 109.5 . . ?
H1S2 C1S H1S3 109.5 . . ?

loop_
_geom_bond_atom_site_label_1
_geom_bond_atom_site_label_2
_geom_bond_distance
_geom_bond_site_symmetry_2
_geom_bond_publ_flag
Ni12 N102 2.009(3) . ?
Ni12 O102 2.043(3) . ?
Ni12 O103 2.057(3) . ?
Ni12 O10 2.065(3) . ?
Ni12 O12W 2.112(3) . ?
Ni12 N104 2.173(3) . ?
Ni11 N101 2.019(3) . ?
Ni11 O103 2.043(2) . ?
Ni11 O101 2.051(3) . ?
Ni11 O10 2.082(3) . ?
Ni11 O11S 2.102(3) . ?
Ni11 N103 2.167(3) . ?
O12W H12A 0.76(6) . ?
O12W H12B 0.93(7) . ?
O10 H10 0.75(5) . ?
O101 C100 1.326(4) . ?
O102 C119 1.334(4) . ?
O103 C126 1.334(4) . ?
N101 C106 1.279(5) . ?
N101 C107 1.474(5) . ?
N102 C113 1.276(5) . ?
N102 C112 1.470(5) . ?
N103 C108 1.484(5) . ?
N103 C109 1.491(5) . ?
N103 C120 1.496(5) . ?
N104 C111 1.482(5) . ?
N104 C120 1.484(5) . ?
N104 C110 1.495(5) . ?
O11S C11S 1.449(6) . ?
O11S H11S 0.83(5) . ?
C11S H11A 0.9800 . ?
C11S H11B 0.9800 . ?
C11S H11C 0.9800 . ?
C100 C101 1.407(5) . ?
C100 C105 1.422(5) . ?
C101 C102 1.382(5) . ?
C101 H101 0.9500 . ?
C102 C103 1.390(6) . ?
C102 H102 0.9500 . ?
C103 C104 1.376(6) . ?
C103 H103 0.9500 . ?
C104 C105 1.413(5) . ?
C104 H104 0.9500 . ?
C105 C106 1.451(5) . ?
C106 H106 0.9500 . ?
C107 C108 1.511(5) . ?
C107 H10A 0.9900 . ?
C107 H10B 0.9900 . ?
C108 H10C 0.9900 . ?
C108 H10D 0.9900 . ?
C109 C110 1.525(5) . ?
C109 H10E 0.9900 . ?
C109 H10F 0.9900 . ?
C110 H11D 0.9900 . ?
C110 H11E 0.9900 . ?
C111 C112 1.524(5) . ?
C111 H11F 0.9900 . ?
C111 H11G 0.9900 . ?
C112 H11H 0.9900 . ?
C112 H11I 0.9900 . ?
C113 C114 1.443(6) . ?
C113 H113 0.9500 . ?
C114 C115 1.409(5) . ?
C114 C119 1.412(5) . ?
C115 C116 1.374(6) . ?
C115 H115 0.9500 . ?
C116 C117 1.387(6) . ?
C116 H116 0.9500 . ?
C117 C118 1.379(5) . ?
C117 H117 0.9500 . ?
C118 C119 1.411(5) . ?
C118 H118 0.9500 . ?
C120 C121 1.501(5) . ?
C120 H120 1.0000 . ?
C121 C122 1.389(5) . ?
C121 C126 1.409(5) . ?
C122 C123 1.379(6) . ?
C122 H122 0.9500 . ?
C123 C124 1.390(6) . ?
C123 H123 0.9500 . ?
C124 C125 1.391(6) . ?
C124 H124 0.9500 . ?
C125 C126 1.404(5) . ?
C125 H125 0.9500 . ?
O1W H1W1 0.86(6) . ?
O1W H1W2 0.80(5) . ?
O1S C1S 1.415(6) . ?
O1S H1S 0.8400 . ?
C1S H1S1 0.9800 . ?
C1S H1S2 0.9800 . ?
C1S H1S3 0.9800 . ?
O2S C2S 1.413(10) . ?
O2S H2S 0.8400 . ?
C2S H2S1 0.9800 . ?
C2S H2S2 0.9800 . ?
C2S H2S3 0.9800 . ?

loop_
_geom_hbond_atom_site_label_D
_geom_hbond_atom_site_label_H
_geom_hbond_atom_site_label_A
_geom_hbond_distance_DH
_geom_hbond_distance_HA
_geom_hbond_distance_DA
_geom_hbond_angle_DHA
_geom_hbond_site_symmetry_A
O10 H10 O1W 0.75(5) 2.06(5) 2.776(4) 160(5) 2_667
O11S H11S O102 0.83(5) 1.85(5) 2.669(4) 168(5) 2_667
O12W H12B O101 0.93(7) 1.89(7) 2.812(4) 175(6) 2_667
O12W H12A O2W 0.76(6) 2.06(6) 2.813(8) 177(6) .
O12W H12A O2W' 0.76(6) 1.99(6) 2.739(10) 170(6) .
O1W H1W1 O101 0.86(6) 1.82(6) 2.676(4) 174(5) .
O1W H1W2 O102 0.80(5) 1.92(5) 2.703(4) 168(5) .
O1S H1S O1W 0.84 1.90 2.715(4) 163 1_455

loop_
_geom_torsion_atom_site_label_1
_geom_torsion_atom_site_label_2
_geom_torsion_atom_site_label_3
_geom_torsion_atom_site_label_4
_geom_torsion
_geom_torsion_site_symmetry_1
_geom_torsion_site_symmetry_2
_geom_torsion_site_symmetry_3
_geom_torsion_site_symmetry_4
_geom_torsion_publ_flag
O102 Ni12 O10 Ni11 -112.14(11) . . . . ?
O103 Ni12 O10 Ni11 -18.48(10) . . . . ?
O12W Ni12 O10 Ni11 158.36(12) . . . . ?
N104 Ni12 O10 Ni11 69.87(12) . . . . ?
O103 Ni11 O10 Ni12 18.61(10) . . . . ?
O101 Ni11 O10 Ni12 110.27(11) . . . . ?
O11S Ni11 O10 Ni12 -161.86(12) . . . . ?
N103 Ni11 O10 Ni12 -71.86(12) . . . . ?
N101 Ni11 O101 C100 16.6(3) . . . . ?
O103 Ni11 O101 C100 -81.5(3) . . . . ?
O10 Ni11 O101 C100 -161.5(3) . . . . ?
O11S Ni11 O101 C100 110.4(3) . . . . ?
N102 Ni12 O102 C119 -15.4(3) . . . . ?
O103 Ni12 O102 C119 81.2(3) . . . . ?
O10 Ni12 O102 C119 161.3(3) . . . . ?
O12W Ni12 O102 C119 -108.6(3) . . . . ?
N101 Ni11 O103 C126 33.1(3) . . . . ?
O101 Ni11 O103 C126 122.7(2) . . . . ?
O10 Ni11 O103 C126 -141.0(3) . . . . ?
O11S Ni11 O103 C126 -143.3(5) . . . . ?
N103 Ni11 O103 C126 -49.0(2) . . . . ?
N101 Ni11 O103 Ni12 155.36(12) . . . . ?
O101 Ni11 O103 Ni12 -114.96(10) . . . . ?
O10 Ni11 O103 Ni12 -18.74(10) . . . . ?
O11S Ni11 O103 Ni12 -21.0(6) . . . . ?
N103 Ni11 O103 Ni12 73.32(11) . . . . ?
N102 Ni12 O103 C126 -34.0(3) . . . . ?
O102 Ni12 O103 C126 -124.4(2) . . . . ?
O10 Ni12 O103 C126 142.2(3) . . . . ?
O12W Ni12 O103 C126 124.7(6) . . . . ?
N104 Ni12 O103 C126 48.9(2) . . . . ?
N102 Ni12 O103 Ni11 -157.36(12) . . . . ?
O102 Ni12 O103 Ni11 112.33(11) . . . . ?
O10 Ni12 O103 Ni11 18.90(10) . . . . ?
O12W Ni12 O103 Ni11 1.3(6) . . . . ?
N104 Ni12 O103 Ni11 -74.41(12) . . . . ?
O103 Ni11 N101 C106 79.7(3) . . . . ?
O101 Ni11 N101 C106 -13.0(3) . . . . ?
O11S Ni11 N101 C106 -101.0(3) . . . . ?
N103 Ni11 N101 C106 169.5(3) . . . . ?
O103 Ni11 N101 C107 -93.8(3) . . . . ?
O101 Ni11 N101 C107 173.5(3) . . . . ?
O11S Ni11 N101 C107 85.4(3) . . . . ?
N103 Ni11 N101 C107 -4.1(3) . . . . ?
O102 Ni12 N102 C113 11.3(3) . . . . ?
O103 Ni12 N102 C113 -83.0(3) . . . . ?
O12W Ni12 N102 C113 100.8(3) . . . . ?
N104 Ni12 N102 C113 -171.1(4) . . . . ?
O102 Ni12 N102 C112 -175.5(3) . . . . ?
O103 Ni12 N102 C112 90.2(3) . . . . ?
O12W Ni12 N102 C112 -86.0(3) . . . . ?
N104 Ni12 N102 C112 2.1(2) . . . . ?
N101 Ni11 N103 C108 26.4(2) . . . . ?
O103 Ni11 N103 C108 124.6(2) . . . . ?
O10 Ni11 N103 C108 -155.7(2) . . . . ?
O11S Ni11 N103 C108 -67.4(2) . . . . ?
N101 Ni11 N103 C109 145.8(3) . . . . ?
O103 Ni11 N103 C109 -116.0(2) . . . . ?
O10 Ni11 N103 C109 -36.3(3) . . . . ?
O11S Ni11 N103 C109 52.0(3) . . . . ?
N101 Ni11 N103 C120 -97.0(2) . . . . ?
O103 Ni11 N103 C120 1.2(2) . . . . ?
O10 Ni11 N103 C120 80.9(2) . . . . ?
O11S Ni11 N103 C120 169.2(2) . . . . ?
N102 Ni12 N104 C111 -24.7(2) . . . . ?
O103 Ni12 N104 C111 -121.6(2) . . . . ?
O10 Ni12 N104 C111 158.8(2) . . . . ?
O12W Ni12 N104 C111 68.7(2) . . . . ?
N102 Ni12 N104 C120 99.4(3) . . . . ?
O103 Ni12 N104 C120 2.6(2) . . . . ?
O10 Ni12 N104 C120 -77.1(2) . . . . ?
O12W Ni12 N104 C120 -167.2(3) . . . . ?
N102 Ni12 N104 C110 -143.0(3) . . . . ?
O103 Ni12 N104 C110 120.2(2) . . . . ?
O10 Ni12 N104 C110 40.6(2) . . . . ?
O12W Ni12 N104 C110 -49.6(2) . . . . ?
N101 Ni11 O11S C11S 36.4(3) . . . . ?
O103 Ni11 O11S C11S -147.3(5) . . . . ?
O101 Ni11 O11S C11S -52.8(3) . . . . ?
O10 Ni11 O11S C11S -149.5(3) . . . . ?
N103 Ni11 O11S C11S 118.3(3) . . . . ?
Ni11 O101 C100 C101 167.1(3) . . . . ?
Ni11 O101 C100 C105 -13.6(5) . . . . ?
O101 C100 C101 C102 179.4(3) . . . . ?
C105 C100 C101 C102 0.0(5) . . . . ?
C100 C101 C102 C103 -1.3(6) . . . . ?
C101 C102 C103 C104 1.1(6) . . . . ?
C102 C103 C104 C105 0.2(6) . . . . ?
C103 C104 C105 C100 -1.4(6) . . . . ?
C103 C104 C105 C106 179.6(4) . . . . ?
O101 C100 C105 C104 -178.0(3) . . . . ?
C101 C100 C105 C104 1.3(5) . . . . ?
O101 C100 C105 C106 0.8(6) . . . . ?
C101 C100 C105 C106 -179.9(3) . . . . ?
C107 N101 C106 C105 179.7(3) . . . . ?
Ni11 N101 C106 C105 6.3(6) . . . . ?
C104 C105 C106 N101 -177.9(4) . . . . ?
C100 C105 C106 N101 3.3(6) . . . . ?
C106 N101 C107 C108 166.3(3) . . . . ?
Ni11 N101 C107 C108 -19.4(4) . . . . ?
C109 N103 C108 C107 -168.5(3) . . . . ?
C120 N103 C108 C107 77.4(4) . . . . ?
Ni11 N103 C108 C107 -45.3(3) . . . . ?
N101 C107 C108 N103 44.4(4) . . . . ?
C108 N103 C109 C110 -147.9(3) . . . . ?
C120 N103 C109 C110 -26.7(4) . . . . ?
Ni11 N103 C109 C110 96.1(3) . . . . ?
C111 N104 C110 C109 152.0(3) . . . . ?
C120 N104 C110 C109 31.0(4) . . . . ?
Ni12 N104 C110 C109 -93.8(3) . . . . ?
N103 C109 C110 N104 -2.6(4) . . . . ?
C120 N104 C111 C112 -80.8(4) . . . . ?
C110 N104 C111 C112 165.7(3) . . . . ?
Ni12 N104 C111 C112 44.1(3) . . . . ?
C113 N102 C112 C111 -165.0(3) . . . . ?
Ni12 N102 C112 C111 21.1(4) . . . . ?
N104 C111 C112 N102 -45.2(4) . . . . ?
C112 N102 C113 C114 -177.2(4) . . . . ?
Ni12 N102 C113 C114 -4.2(6) . . . . ?
N102 C113 C114 C115 174.6(4) . . . . ?
N102 C113 C114 C119 -4.6(7) . . . . ?
C119 C114 C115 C116 1.9(6) . . . . ?
C113 C114 C115 C116 -177.4(4) . . . . ?
C114 C115 C116 C117 -3.4(7) . . . . ?
C115 C116 C117 C118 1.7(6) . . . . ?
C116 C117 C118 C119 1.6(6) . . . . ?
Ni12 O102 C119 C118 -168.1(3) . . . . ?
Ni12 O102 C119 C114 12.5(5) . . . . ?
C117 C118 C119 O102 177.4(4) . . . . ?
C117 C118 C119 C114 -3.1(6) . . . . ?
C115 C114 C119 O102 -179.2(4) . . . . ?
C113 C114 C119 O102 0.0(6) . . . . ?
C115 C114 C119 C118 1.4(6) . . . . ?
C113 C114 C119 C118 -179.4(4) . . . . ?
C111 N104 C120 N103 -165.6(3) . . . . ?
C110 N104 C120 N103 -47.8(3) . . . . ?
Ni12 N104 C120 N103 76.4(3) . . . . ?
C111 N104 C120 C121 69.7(4) . . . . ?
C110 N104 C120 C121 -172.5(3) . . . . ?
Ni12 N104 C120 C121 -48.3(4) . . . . ?
C108 N103 C120 N104 164.4(3) . . . . ?
C109 N103 C120 N104 46.3(3) . . . . ?
Ni11 N103 C120 N104 -78.1(3) . . . . ?
C108 N103 C120 C121 -72.3(4) . . . . ?
C109 N103 C120 C121 169.5(3) . . . . ?
Ni11 N103 C120 C121 45.2(4) . . . . ?
N104 C120 C121 C122 -119.1(4) . . . . ?
N103 C120 C121 C122 124.8(4) . . . . ?
N104 C120 C121 C126 56.4(5) . . . . ?
N103 C120 C121 C126 -59.8(5) . . . . ?
C126 C121 C122 C123 -1.4(6) . . . . ?
C120 C121 C122 C123 174.1(4) . . . . ?
C121 C122 C123 C124 0.3(6) . . . . ?
C122 C123 C124 C125 0.9(6) . . . . ?
C123 C124 C125 C126 -0.9(6) . . . . ?
Ni11 O103 C126 C125 -128.9(3) . . . . ?
Ni12 O103 C126 C125 118.1(3) . . . . ?
Ni11 O103 C126 C121 53.2(4) . . . . ?
Ni12 O103 C126 C121 -59.8(4) . . . . ?
C124 C125 C126 O103 -178.1(4) . . . . ?
C124 C125 C126 C121 -0.2(6) . . . . ?
C122 C121 C126 O103 179.2(3) . . . . ?
C120 C121 C126 O103 3.8(5) . . . . ?
C122 C121 C126 C125 1.3(6) . . . . ?
C120 C121 C126 C125 -174.1(3) . . . . ?
